data_2203496
loop_
_publ_author_name
'Guo, Ming-Lin'

_publ_section_title
;
 4-Acetamido-<i>N</i>-(4-methylpiperazinyl)benzenesulfonamide
 monohydrate
;
_journal_issue 4
_journal_name_full 'Acta Crystallographica Section E'
_journal_page_first o574
_journal_page_last o575
_journal_paper_doi 10.1107/S1600536804005446
_journal_volume 60
_journal_year 2004
_chemical_formula_iupac 'C13 H20 N4 O3 S, H2 O'
_chemical_formula_moiety 'C13 H20 N4 O3 S, H2 O'
_chemical_formula_sum 'C13 H22 N4 O4 S'
_chemical_formula_weight 330.41
_chemical_name_systematic
;
N-(4-methylpiperazinyl)-4-acetamidophenylsulfonamide hydrate
;
_space_group_IT_number 15
_symmetry_cell_setting monoclinic
_symmetry_space_group_name_Hall '-C 2yc'
_symmetry_space_group_name_H-M 'C 1 2/c 1'
_atom_sites_solution_hydrogens geom
_atom_sites_solution_primary direct
_atom_sites_solution_secondary difmap
_audit_creation_method SHELXL-97
_cell_angle_alpha 90.00
_cell_angle_beta 124.688(14)
_cell_angle_gamma 90.00
_cell_formula_units_Z 8
_cell_length_a 28.637(14)
_cell_length_b 7.140(3)
_cell_length_c 19.799(11)
_cell_measurement_reflns_used 966
_cell_measurement_temperature 293(2)
_cell_measurement_theta_max 26.50
_cell_measurement_theta_min 3.42
_cell_volume 3329(3)
_computing_cell_refinement SMART
_computing_data_collection 'SMART (Bruker, 1997)'
_computing_data_reduction 'SAINT (Bruker, 1997)'
_computing_molecular_graphics SHELXTL
_computing_publication_material SHELXTL
_computing_structure_refinement SHELXTL
_computing_structure_solution 'SHELXTL (Sheldrick, 2001)'
_diffrn_ambient_temperature 293(2)
_diffrn_measured_fraction_theta_full 0.999
_diffrn_measured_fraction_theta_max 0.996
_diffrn_measurement_device_type 'Bruker SMART CCD area-detector'
_diffrn_measurement_method '\f and \w'
_diffrn_radiation_monochromator graphite
_diffrn_radiation_source 'fine-focus sealed tube'
_diffrn_radiation_type MoK\a
_diffrn_radiation_wavelength 0.71073
_diffrn_reflns_av_R_equivalents 0.0254
_diffrn_reflns_av_sigmaI/netI 0.0215
_diffrn_reflns_limit_h_max 36
_diffrn_reflns_limit_h_min -36
_diffrn_reflns_limit_k_max 8
_diffrn_reflns_limit_k_min -8
_diffrn_reflns_limit_l_max 24
_diffrn_reflns_limit_l_min -24
_diffrn_reflns_number 13322
_diffrn_reflns_theta_full 25.00
_diffrn_reflns_theta_max 26.54
_diffrn_reflns_theta_min 1.73
_diffrn_standards_decay_% 0
_diffrn_standards_number 0
_exptl_absorpt_coefficient_mu 0.217
_exptl_absorpt_correction_T_max 0.980
_exptl_absorpt_correction_T_min 0.965
_exptl_absorpt_correction_type multi-scan
_exptl_absorpt_process_details '(SADABS; Sheldrick, 1996)'
_exptl_crystal_colour Colorless
_exptl_crystal_density_diffrn 1.319
_exptl_crystal_density_method 'not measured'
_exptl_crystal_description Block
_exptl_crystal_F_000 1408
_exptl_crystal_size_max 0.22
_exptl_crystal_size_mid 0.18
_exptl_crystal_size_min 0.14
_refine_diff_density_max 0.448
_refine_diff_density_min -0.501
_refine_ls_extinction_method none
_refine_ls_goodness_of_fit_ref 1.027
_refine_ls_hydrogen_treatment constr
_refine_ls_matrix_type full
_refine_ls_number_parameters 201
_refine_ls_number_reflns 3458
_refine_ls_number_restraints 0
_refine_ls_restrained_S_all 1.027
_refine_ls_R_factor_all 0.0553
_refine_ls_R_factor_gt 0.0424
_refine_ls_shift/su_max 0.003
_refine_ls_shift/su_mean 0.000
_refine_ls_structure_factor_coef Fsqd
_refine_ls_weighting_details 'calc w = 1/[\s^2^(Fo^2^)+(0.0524P)^2^+3.7269P] where P = (Fo^2^+2Fc^2^)/3'
_refine_ls_weighting_scheme calc
_refine_ls_wR_factor_gt 0.1052
_refine_ls_wR_factor_ref 0.1144
_reflns_number_gt 2800
_reflns_number_total 3458
_reflns_threshold_expression I>2\s(I)
_cod_data_source_file su6081.cif
_cod_data_source_block I
_cod_depositor_comments
;
The following automatic conversions were performed:
'_symmetry_cell_setting' value 'Monoclinic' changed to 'monoclinic'
according to '/home/saulius/struct/CIF-dictionaries/cif_core.dic'
dictionary named 'cif_core.dic' version 2.4.1 from 2010-06-29.

Automatic conversion script
Id: cif_fix_enum 1527 2010-12-29 10:47:43Z saulius 

The following automatic conversions were performed:

'_symmetry_cell_setting' value 'Monoclinic' changed to 'monoclinic'
according to /home/saulius/struct/CIF-dictionaries/cif_core.dic
dictionary named 'cif_core.dic' version 2.4.1 from 2010-06-29.

Automatic conversion script
Id: cif_fix_values 1715 2011-07-08 13:25:40Z adriana 
;
_cod_original_sg_symbol_H-M 'C 2/c'
_cod_database_code 2203496
_cod_database_fobs_code 2203496

loop_
_symmetry_equiv_pos_as_xyz
'x, y, z'
'-x, y, -z+1/2'
'x+1/2, y+1/2, z'
'-x+1/2, y+1/2, -z+1/2'
'-x, -y, -z'
'x, -y, z-1/2'
'-x+1/2, -y+1/2, -z'
'x+1/2, -y+1/2, z-1/2'

loop_
_atom_site_label
_atom_site_fract_x
_atom_site_fract_y
_atom_site_fract_z
_atom_site_U_iso_or_equiv
_atom_site_adp_type
_atom_site_calc_flag
_atom_site_refinement_flags
_atom_site_occupancy
_atom_site_type_symbol
S1 0.148345(18) 0.68734(7) 1.03988(3) 0.03528(15) Uani d . 1 S
O1 0.16894(6) 0.5581(2) 1.00735(9) 0.0459(4) Uani d . 1 O
O2 0.16688(6) 0.6739(2) 1.12361(8) 0.0485(4) Uani d . 1 O
O3 -0.12821(6) 0.8216(3) 0.90623(10) 0.0579(4) Uani d . 1 O
N1 0.13643(10) 1.1763(3) 0.82330(12) 0.0540(5) Uani d . 1 N
N2 0.15150(6) 0.9417(2) 0.95093(9) 0.0358(4) Uani d . 1 N
N3 0.16698(6) 0.8978(2) 1.03131(9) 0.0371(4) Uani d . 1 N
H3 0.1846 0.9750 1.0718 0.045 Uiso calc R 1 H
N4 -0.10436(6) 0.6871(2) 0.82607(10) 0.0360(4) Uani d . 1 N
H4 -0.1185 0.6418 0.7779 0.043 Uiso calc R 1 H
C1 0.12051(18) 1.1947(4) 0.73864(17) 0.0895(11) Uani d . 1 C
H1A 0.1102 1.0741 0.7126 0.134 Uiso calc R 1 H
H1B 0.1521 1.2436 0.7396 0.134 Uiso calc R 1 H
H1C 0.0888 1.2785 0.7085 0.134 Uiso calc R 1 H
C2 0.18597(12) 1.0529(4) 0.87152(16) 0.0589(6) Uani d . 1 C
H2A 0.2182 1.1081 0.8750 0.071 Uiso calc R 1 H
H2B 0.1779 0.9331 0.8439 0.071 Uiso calc R 1 H
C3 0.20072(9) 1.0227(3) 0.95659(14) 0.0477(5) Uani d . 1 C
H3A 0.2329 0.9386 0.9867 0.057 Uiso calc R 1 H
H3B 0.2110 1.1410 0.9858 0.057 Uiso calc R 1 H
C4 0.10428(9) 1.0753(3) 0.90897(13) 0.0473(5) Uani d . 1 C
H4A 0.1156 1.1939 0.9380 0.057 Uiso calc R 1 H
H4B 0.0720 1.0273 0.9075 0.057 Uiso calc R 1 H
C5 0.08844(11) 1.1024(4) 0.82250(14) 0.0585(6) Uani d . 1 C
H5A 0.0766 0.9835 0.7937 0.070 Uiso calc R 1 H
H5B 0.0567 1.1887 0.7932 0.070 Uiso calc R 1 H
C6 0.07349(7) 0.6782(3) 0.97735(11) 0.0334(4) Uani d . 1 C
C7 0.04394(8) 0.7420(3) 1.00879(12) 0.0439(5) Uani d . 1 C
H7 0.0638 0.7828 1.0630 0.053 Uiso calc R 1 H
C8 -0.01476(8) 0.7459(3) 0.96059(12) 0.0448(5) Uani d . 1 C
H8 -0.0342 0.7873 0.9827 0.054 Uiso calc R 1 H
C9 -0.04476(7) 0.6884(3) 0.87933(11) 0.0327(4) Uani d . 1 C
C10 -0.01466(8) 0.6255(3) 0.84793(12) 0.0417(5) Uani d . 1 C
H10 -0.0344 0.5876 0.7934 0.050 Uiso calc R 1 H
C11 0.04392(8) 0.6185(3) 0.89649(12) 0.0424(5) Uani d . 1 C
H11 0.0634 0.5740 0.8750 0.051 Uiso calc R 1 H
C12 -0.14251(8) 0.7488(3) 0.84144(13) 0.0385(4) Uani d . 1 C
C13 -0.20374(8) 0.7232(4) 0.77208(14) 0.0515(6) Uani d . 1 C
H13A -0.2232 0.6578 0.7916 0.077 Uiso calc R 1 H
H13B -0.2062 0.6519 0.7291 0.077 Uiso calc R 1 H
H13C -0.2211 0.8436 0.7512 0.077 Uiso calc R 1 H
O4 0.14334(7) 0.5663(2) 0.83806(9) 0.0573(4) Uani d . 1 O
H4C 0.1455 0.4480 0.8435 0.069 Uiso d R 1 H
H4D 0.1513 0.6295 0.8797 0.069 Uiso d R 1 H

loop_
_atom_site_aniso_label
_atom_site_aniso_U_11
_atom_site_aniso_U_22
_atom_site_aniso_U_33
_atom_site_aniso_U_12
_atom_site_aniso_U_13
_atom_site_aniso_U_23
S1 0.0284(2) 0.0458(3) 0.0283(2) 0.00182(19) 0.01405(19) 0.00513(19)
O1 0.0400(7) 0.0496(9) 0.0478(8) 0.0084(6) 0.0248(7) 0.0039(7)
O2 0.0374(7) 0.0724(11) 0.0287(7) 0.0008(7) 0.0146(6) 0.0111(7)
O3 0.0451(8) 0.0784(12) 0.0537(9) 0.0039(8) 0.0302(8) -0.0163(8)
N1 0.0883(15) 0.0403(10) 0.0479(11) 0.0035(10) 0.0473(11) 0.0064(8)
N2 0.0339(8) 0.0427(9) 0.0320(8) -0.0011(7) 0.0195(7) 0.0036(7)
N3 0.0328(8) 0.0469(10) 0.0267(8) -0.0063(7) 0.0140(7) -0.0026(7)
N4 0.0305(8) 0.0411(9) 0.0326(8) -0.0011(7) 0.0157(7) -0.0051(7)
C1 0.175(4) 0.0523(16) 0.0650(17) 0.0187(19) 0.082(2) 0.0121(13)
C2 0.0839(17) 0.0504(14) 0.0728(16) 0.0069(12) 0.0627(15) 0.0106(12)
C3 0.0427(11) 0.0542(13) 0.0555(13) -0.0019(10) 0.0334(10) 0.0054(11)
C4 0.0399(11) 0.0519(13) 0.0484(12) 0.0049(10) 0.0242(10) 0.0108(10)
C5 0.0625(15) 0.0515(14) 0.0423(12) 0.0030(11) 0.0184(11) 0.0100(10)
C6 0.0290(8) 0.0387(10) 0.0307(9) -0.0024(8) 0.0159(7) 0.0009(8)
C7 0.0359(10) 0.0648(14) 0.0277(9) -0.0024(10) 0.0161(8) -0.0074(9)
C8 0.0365(10) 0.0631(14) 0.0379(11) -0.0011(9) 0.0230(9) -0.0097(10)
C9 0.0304(9) 0.0328(9) 0.0336(9) -0.0012(7) 0.0173(8) 0.0003(8)
C10 0.0346(10) 0.0556(13) 0.0307(9) -0.0037(9) 0.0161(8) -0.0112(9)
C11 0.0345(10) 0.0566(13) 0.0385(11) -0.0013(9) 0.0223(9) -0.0089(9)
C12 0.0356(10) 0.0375(10) 0.0434(11) 0.0025(8) 0.0230(9) 0.0033(9)
C13 0.0328(10) 0.0630(15) 0.0524(13) 0.0052(10) 0.0205(10) 0.0080(11)
O4 0.0774(11) 0.0525(10) 0.0393(8) 0.0004(8) 0.0315(8) 0.0010(7)

loop_
_atom_type_symbol
_atom_type_description
_atom_type_scat_dispersion_real
_atom_type_scat_dispersion_imag
_atom_type_scat_source
C C 0.0033 0.0016 'International Tables Vol C Tables 4.2.6.8 and 6.1.1.4'
H H 0.0000 0.0000 'International Tables Vol C Tables 4.2.6.8 and 6.1.1.4'
N N 0.0061 0.0033 'International Tables Vol C Tables 4.2.6.8 and 6.1.1.4'
O O 0.0106 0.0060 'International Tables Vol C Tables 4.2.6.8 and 6.1.1.4'
S S 0.1246 0.1234 'International Tables Vol C Tables 4.2.6.8 and 6.1.1.4'

loop_
_geom_angle_atom_site_label_1
_geom_angle_atom_site_label_2
_geom_angle_atom_site_label_3
_geom_angle
O2 S1 O1 120.24(9)
O2 S1 N3 104.74(9)
O1 S1 N3 107.66(9)
O2 S1 C6 108.24(9)
O1 S1 C6 107.94(10)
N3 S1 C6 107.40(9)
C5 N1 C2 110.16(18)
C5 N1 C1 109.9(2)
C2 N1 C1 110.6(2)
N3 N2 C4 112.14(15)
N3 N2 C3 109.09(15)
C4 N2 C3 108.86(17)
N2 N3 S1 113.96(12)
N2 N3 H3 123.0
S1 N3 H3 123.0
C12 N4 C9 127.98(17)
C12 N4 H4 116.0
C9 N4 H4 116.0
N1 C1 H1A 109.5
N1 C1 H1B 109.5
H1A C1 H1B 109.5
N1 C1 H1C 109.5
H1A C1 H1C 109.5
H1B C1 H1C 109.5
N1 C2 C3 111.51(18)
N1 C2 H2A 109.3
C3 C2 H2A 109.3
N1 C2 H2B 109.3
C3 C2 H2B 109.3
H2A C2 H2B 108.0
N2 C3 C2 109.04(18)
N2 C3 H3A 109.9
C2 C3 H3A 109.9
N2 C3 H3B 109.9
C2 C3 H3B 109.9
H3A C3 H3B 108.3
N2 C4 C5 108.08(18)
N2 C4 H4A 110.1
C5 C4 H4A 110.1
N2 C4 H4B 110.1
C5 C4 H4B 110.1
H4A C4 H4B 108.4
N1 C5 C4 111.03(19)
N1 C5 H5A 109.4
C4 C5 H5A 109.4
N1 C5 H5B 109.4
C4 C5 H5B 109.4
H5A C5 H5B 108.0
C7 C6 C11 119.58(17)
C7 C6 S1 118.86(15)
C11 C6 S1 121.47(14)
C8 C7 C6 120.75(18)
C8 C7 H7 119.6
C6 C7 H7 119.6
C7 C8 C9 120.15(18)
C7 C8 H8 119.9
C9 C8 H8 119.9
C8 C9 C10 118.75(17)
C8 C9 N4 123.95(17)
C10 C9 N4 117.29(17)
C11 C10 C9 121.07(18)
C11 C10 H10 119.5
C9 C10 H10 119.5
C10 C11 C6 119.69(18)
C10 C11 H11 120.2
C6 C11 H11 120.2
O3 C12 N4 122.74(18)
O3 C12 C13 122.20(19)
N4 C12 C13 115.05(19)
C12 C13 H13A 109.5
C12 C13 H13B 109.5
H13A C13 H13B 109.5
C12 C13 H13C 109.5
H13A C13 H13C 109.5
H13B C13 H13C 109.5
H4C O4 H4D 116.5

loop_
_geom_bond_atom_site_label_1
_geom_bond_atom_site_label_2
_geom_bond_distance
S1 O2 1.4274(17)
S1 O1 1.4306(16)
S1 N3 1.6356(19)
S1 C6 1.764(2)
O3 C12 1.218(3)
N1 C5 1.463(3)
N1 C2 1.469(3)
N1 C1 1.472(3)
N2 N3 1.423(2)
N2 C4 1.466(3)
N2 C3 1.467(3)
N3 H3 0.8600
N4 C12 1.363(3)
N4 C9 1.406(2)
N4 H4 0.8600
C1 H1A 0.9600
C1 H1B 0.9600
C1 H1C 0.9600
C2 C3 1.501(3)
C2 H2A 0.9700
C2 H2B 0.9700
C3 H3A 0.9700
C3 H3B 0.9700
C4 C5 1.513(3)
C4 H4A 0.9700
C4 H4B 0.9700
C5 H5A 0.9700
C5 H5B 0.9700
C6 C7 1.382(3)
C6 C11 1.385(3)
C7 C8 1.382(3)
C7 H7 0.9300
C8 C9 1.386(3)
C8 H8 0.9300
C9 C10 1.393(3)
C10 C11 1.380(3)
C10 H10 0.9300
C11 H11 0.9300
C12 C13 1.501(3)
C13 H13A 0.9600
C13 H13B 0.9600
C13 H13C 0.9600
O4 H4C 0.8493
O4 H4D 0.8493

loop_
_geom_hbond_atom_site_label_D
_geom_hbond_atom_site_label_H
_geom_hbond_atom_site_label_A
_geom_hbond_site_symmetry_A
_geom_hbond_distance_DH
_geom_hbond_distance_HA
_geom_hbond_distance_DA
_geom_hbond_angle_DHA
N3 H3 O3 5_577 0.86 2.39 2.888(2) 118
N4 H4 O4 2_556 0.86 2.05 2.902(3) 170
O4 H4C N1 1_545 0.85 1.97 2.795(3) 164
O4 H4D O1 . 0.85 2.33 2.996(3) 135
O4 H4D N2 . 0.85 2.64 3.411(3) 152

loop_
_geom_torsion_atom_site_label_1
_geom_torsion_atom_site_label_2
_geom_torsion_atom_site_label_3
_geom_torsion_atom_site_label_4
_geom_torsion
C4 N2 N3 S1 107.40(17)
C3 N2 N3 S1 -131.93(15)
O2 S1 N3 N2 -179.16(12)
O1 S1 N3 N2 51.77(14)
C6 S1 N3 N2 -64.24(14)
C5 N1 C2 C3 -54.8(3)
C1 N1 C2 C3 -176.5(2)
N3 N2 C3 C2 174.97(17)
C4 N2 C3 C2 -62.4(2)
N1 C2 C3 N2 58.2(3)
N3 N2 C4 C5 -176.16(17)
C3 N2 C4 C5 63.0(2)
C2 N1 C5 C4 55.8(3)
C1 N1 C5 C4 177.9(2)
N2 C4 C5 N1 -60.2(3)
O2 S1 C6 C7 28.1(2)
O1 S1 C6 C7 159.72(17)
N3 S1 C6 C7 -84.46(18)
O2 S1 C6 C11 -155.47(17)
O1 S1 C6 C11 -23.9(2)
N3 S1 C6 C11 91.95(19)
C11 C6 C7 C8 0.3(3)
S1 C6 C7 C8 176.83(18)
C6 C7 C8 C9 -1.0(4)
C7 C8 C9 C10 0.6(3)
C7 C8 C9 N4 179.8(2)
C12 N4 C9 C8 3.9(3)
C12 N4 C9 C10 -176.93(19)
C8 C9 C10 C11 0.6(3)
N4 C9 C10 C11 -178.7(2)
C9 C10 C11 C6 -1.2(3)
C7 C6 C11 C10 0.8(3)
S1 C6 C11 C10 -175.61(17)
C9 N4 C12 O3 2.4(3)
C9 N4 C12 C13 -178.43(19)

loop_
_cod_related_entry_id
_cod_related_entry_database
_cod_related_entry_code
1 ChemSpider 21130940
